data_4501439
loop_
_publ_author_name
'Zhuang, Qi-Ya'
'Wang, Xiang'
'Gao, Yuan'
'Shi, Feng'
'Jiang, Bo'
'Tu, Shu-Jiang'

_publ_section_title
;
 Diversity-oriented synthesis of spiro-substituted 1,3-thiazine library
 via a one-pot, two-step, three-component reaction.
;
_journal_issue 1
_journal_name_full 'ACS combinatorial science'
_journal_page_first 84
_journal_page_last 88
_journal_paper_doi 10.1021/co100034v
_journal_volume 13
_journal_year 2011
_chemical_formula_sum 'C15 H15 N3 O S'
_chemical_formula_weight 285.36
_chemical_name_systematic
; 
 ? 
;
_space_group_IT_number 2
_symmetry_cell_setting triclinic
_symmetry_space_group_name_Hall '-P 1'
_symmetry_space_group_name_H-M 'P -1'
_atom_sites_solution_hydrogens geom
_atom_sites_solution_primary direct
_atom_sites_solution_secondary difmap
_audit_creation_method SHELXL-97
_cell_angle_alpha 115.042(2)
_cell_angle_beta 104.4810(10)
_cell_angle_gamma 94.4050(10)
_cell_formula_units_Z 2
_cell_length_a 6.4434(6)
_cell_length_b 11.2490(12)
_cell_length_c 11.3527(14)
_cell_measurement_reflns_used 1297
_cell_measurement_temperature 298(2)
_cell_measurement_theta_max 27.086
_cell_measurement_theta_min 3.338
_cell_volume 706.01(13)
_computing_cell_refinement 'Bruker SMART'
_computing_data_collection 'Bruker SMART'
_computing_data_reduction 'Bruker SHELXTL'
_computing_molecular_graphics 'Bruker SHELXTL'
_computing_publication_material 'Bruker SHELXTL'
_computing_structure_refinement 'SHELXL-97 (Sheldrick, 1997)'
_computing_structure_solution 'SHELXS-97 (Sheldrick, 1990)'
_diffrn_ambient_temperature 298(2)
_diffrn_measured_fraction_theta_full 0.988
_diffrn_measured_fraction_theta_max 0.988
_diffrn_measurement_device_type 'CCD area detector'
_diffrn_measurement_method 'phi and omega scans'
_diffrn_radiation_monochromator graphite
_diffrn_radiation_source 'fine-focus sealed tube'
_diffrn_radiation_type MoK\a
_diffrn_radiation_wavelength 0.71073
_diffrn_reflns_av_R_equivalents 0.0232
_diffrn_reflns_av_sigmaI/netI 0.0500
_diffrn_reflns_limit_h_max 6
_diffrn_reflns_limit_h_min -7
_diffrn_reflns_limit_k_max 11
_diffrn_reflns_limit_k_min -13
_diffrn_reflns_limit_l_max 13
_diffrn_reflns_limit_l_min -10
_diffrn_reflns_number 3762
_diffrn_reflns_theta_full 25.01
_diffrn_reflns_theta_max 25.01
_diffrn_reflns_theta_min 2.04
_exptl_absorpt_coefficient_mu 0.228
_exptl_absorpt_correction_T_max 0.9842
_exptl_absorpt_correction_T_min 0.9537
_exptl_absorpt_correction_type multi-scan
_exptl_absorpt_process_details sadabs
_exptl_crystal_colour 'Pale Yellow'
_exptl_crystal_density_diffrn 1.342
_exptl_crystal_density_method 'not measured'
_exptl_crystal_description block
_exptl_crystal_F_000 300
_exptl_crystal_size_max 0.21
_exptl_crystal_size_mid 0.11
_exptl_crystal_size_min 0.07
_refine_diff_density_max 0.324
_refine_diff_density_min -0.195
_refine_diff_density_rms 0.051
_refine_ls_extinction_method none
_refine_ls_goodness_of_fit_ref 1.029
_refine_ls_hydrogen_treatment constr
_refine_ls_matrix_type full
_refine_ls_number_parameters 181
_refine_ls_number_reflns 2474
_refine_ls_number_restraints 0
_refine_ls_restrained_S_all 1.029
_refine_ls_R_factor_all 0.0790
_refine_ls_R_factor_gt 0.0518
_refine_ls_shift/su_max 0.000
_refine_ls_shift/su_mean 0.000
_refine_ls_structure_factor_coef Fsqd
_refine_ls_weighting_details 'calc w=1/[\s^2^(Fo^2^)+(0.0662P)^2^+0.1328P] where P=(Fo^2^+2Fc^2^)/3'
_refine_ls_weighting_scheme calc
_refine_ls_wR_factor_gt 0.1226
_refine_ls_wR_factor_ref 0.1358
_reflns_number_gt 1747
_reflns_number_total 2474
_reflns_threshold_expression >2sigma(I)
_cod_data_source_file co100034v_si_002.cif
_cod_data_source_block 100120a
_cod_depositor_comments
;
The following automatic conversions were performed:

'_symmetry_cell_setting' value 'Triclinic' changed to 'triclinic'
according to /home/saulius/struct/CIF-dictionaries/cif_core.dic
dictionary named 'cif_core.dic' version 2.4.1 from 2010-06-29.

Automatic conversion script
Id: cif_fix_values 1715 2011-07-08 13:25:40Z adriana 
;
_cod_original_sg_symbol_H-M P-1
_cod_database_code 4501439

loop_
_symmetry_equiv_pos_as_xyz
'x, y, z'
'-x, -y, -z'

loop_
_atom_site_label
_atom_site_type_symbol
_atom_site_fract_x
_atom_site_fract_y
_atom_site_fract_z
_atom_site_U_iso_or_equiv
_atom_site_adp_type
_atom_site_occupancy
_atom_site_symmetry_multiplicity
_atom_site_calc_flag
_atom_site_refinement_flags
N1 N 0.3966(4) 0.0659(2) 0.8820(2) 0.0437(6) Uani 1 1 d .
H1 H 0.3918 -0.0101 0.8834 0.052 Uiso 1 1 calc R
N2 N 0.9101(4) 0.4837(3) 1.1190(3) 0.0591(8) Uani 1 1 d .
N3 N 0.6142(4) 0.3574(2) 0.7724(2) 0.0481(7) Uani 1 1 d .
H3 H 0.7201 0.4229 0.8326 0.058 Uiso 1 1 calc R
O1 O 0.6969(3) 0.1627(2) 1.0697(2) 0.0528(6) Uani 1 1 d .
S1 S 0.32021(12) 0.13800(8) 0.68032(7) 0.0461(3) Uani 1 1 d .
C1 C 0.2189(4) 0.0804(3) 0.7873(3) 0.0390(7) Uani 1 1 d .
C2 C 0.0464(5) 0.1552(3) 0.8397(3) 0.0519(8) Uani 1 1 d .
H2A H 0.0541 0.2422 0.8410 0.062 Uiso 1 1 calc R
H2B H 0.0413 0.1614 0.9268 0.062 Uiso 1 1 calc R
C3 C -0.1314(5) 0.0433(4) 0.7152(4) 0.0671(10) Uani 1 1 d .
H3A H -0.2509 0.0095 0.7379 0.080 Uiso 1 1 calc R
H3B H -0.1864 0.0657 0.6412 0.080 Uiso 1 1 calc R
C4 C 0.0360(5) -0.0453(3) 0.6931(3) 0.0485(8) Uani 1 1 d .
H4A H 0.0380 -0.0887 0.5993 0.058 Uiso 1 1 calc R
H4B H 0.0275 -0.1095 0.7287 0.058 Uiso 1 1 calc R
C5 C 0.5719(4) 0.1670(3) 0.9695(3) 0.0400(7) Uani 1 1 d .
C6 C 0.6110(4) 0.2791(3) 0.9387(3) 0.0390(7) Uani 1 1 d .
C7 C 0.5300(4) 0.2708(3) 0.8094(3) 0.0375(7) Uani 1 1 d .
C8 C 0.7772(5) 0.3926(3) 1.0412(3) 0.0407(7) Uani 1 1 d .
C9 C 0.5362(5) 0.3460(3) 0.6371(3) 0.0403(7) Uani 1 1 d .
C10 C 0.3405(5) 0.3814(3) 0.5960(3) 0.0469(8) Uani 1 1 d .
H10 H 0.2614 0.4162 0.6566 0.056 Uiso 1 1 calc R
C11 C 0.2633(5) 0.3644(3) 0.4631(3) 0.0475(8) Uani 1 1 d .
H11 H 0.1309 0.3876 0.4354 0.057 Uiso 1 1 calc R
C12 C 0.3772(5) 0.3140(3) 0.3713(3) 0.0465(8) Uani 1 1 d .
C13 C 0.5750(5) 0.2830(3) 0.4161(3) 0.0553(9) Uani 1 1 d .
H13 H 0.6568 0.2511 0.3566 0.066 Uiso 1 1 calc R
C14 C 0.6542(5) 0.2987(3) 0.5480(3) 0.0523(8) Uani 1 1 d .
H14 H 0.7879 0.2770 0.5763 0.063 Uiso 1 1 calc R
C15 C 0.2882(6) 0.2913(4) 0.2254(3) 0.0681(10) Uani 1 1 d .
H15A H 0.3990 0.3314 0.2027 0.102 Uiso 1 1 calc R
H15B H 0.1626 0.3313 0.2160 0.102 Uiso 1 1 calc R
H15C H 0.2462 0.1967 0.1648 0.102 Uiso 1 1 calc R

loop_
_atom_site_aniso_label
_atom_site_aniso_U_11
_atom_site_aniso_U_22
_atom_site_aniso_U_33
_atom_site_aniso_U_23
_atom_site_aniso_U_13
_atom_site_aniso_U_12
N1 0.0417(14) 0.0409(14) 0.0449(14) 0.0260(11) -0.0005(11) -0.0032(11)
N2 0.0617(18) 0.0549(17) 0.0477(16) 0.0233(14) 0.0025(14) -0.0096(15)
N3 0.0477(15) 0.0493(15) 0.0379(14) 0.0247(12) -0.0035(11) -0.0130(12)
O1 0.0455(12) 0.0607(14) 0.0497(13) 0.0368(11) -0.0053(10) -0.0052(10)
S1 0.0444(5) 0.0505(5) 0.0355(4) 0.0218(4) 0.0008(3) -0.0069(4)
C1 0.0345(15) 0.0415(16) 0.0381(16) 0.0215(13) 0.0035(12) -0.0011(13)
C2 0.0514(19) 0.058(2) 0.0445(18) 0.0236(16) 0.0121(15) 0.0106(16)
C3 0.048(2) 0.069(2) 0.069(2) 0.0247(19) 0.0091(17) 0.0032(18)
C4 0.0422(17) 0.0463(17) 0.0486(18) 0.0224(15) 0.0029(14) -0.0028(14)
C5 0.0382(16) 0.0472(17) 0.0335(15) 0.0216(13) 0.0056(13) 0.0033(13)
C6 0.0335(15) 0.0404(16) 0.0372(16) 0.0185(13) 0.0026(12) 0.0000(13)
C7 0.0354(15) 0.0391(16) 0.0356(16) 0.0185(13) 0.0059(12) 0.0028(13)
C8 0.0412(16) 0.0483(18) 0.0322(15) 0.0226(14) 0.0061(13) -0.0004(15)
C9 0.0422(17) 0.0375(16) 0.0352(16) 0.0195(13) 0.0018(13) -0.0069(13)
C10 0.0484(18) 0.0466(18) 0.0441(18) 0.0211(14) 0.0136(14) 0.0032(15)
C11 0.0431(17) 0.0461(18) 0.0482(19) 0.0255(15) 0.0013(15) 0.0017(14)
C12 0.0536(19) 0.0400(16) 0.0387(17) 0.0206(14) 0.0019(15) -0.0034(14)
C13 0.061(2) 0.060(2) 0.048(2) 0.0263(16) 0.0183(16) 0.0148(17)
C14 0.0493(19) 0.058(2) 0.054(2) 0.0325(16) 0.0102(16) 0.0128(16)
C15 0.075(2) 0.077(2) 0.0441(19) 0.0317(18) 0.0035(17) -0.001(2)

loop_
_atom_type_symbol
_atom_type_description
_atom_type_scat_dispersion_real
_atom_type_scat_dispersion_imag
_atom_type_scat_source
C C 0.0033 0.0016 'International Tables Vol C Tables 4.2.6.8 and 6.1.1.4'
H H 0.0000 0.0000 'International Tables Vol C Tables 4.2.6.8 and 6.1.1.4'
O O 0.0106 0.0060 'International Tables Vol C Tables 4.2.6.8 and 6.1.1.4'
N N 0.0061 0.0033 'International Tables Vol C Tables 4.2.6.8 and 6.1.1.4'
S S 0.1246 0.1234 'International Tables Vol C Tables 4.2.6.8 and 6.1.1.4'

loop_
_geom_angle_atom_site_label_1
_geom_angle_atom_site_label_2
_geom_angle_atom_site_label_3
_geom_angle
C5 N1 C1 122.8(2)
C5 N1 H1 118.6
C1 N1 H1 118.6
C7 N3 C9 123.2(2)
C7 N3 H3 118.4
C9 N3 H3 118.4
C7 S1 C1 98.43(13)
N1 C1 C2 119.2(2)
N1 C1 C4 115.9(2)
C2 C1 C4 88.7(2)
N1 C1 S1 110.61(19)
C2 C1 S1 112.2(2)
C4 C1 S1 108.18(19)
C1 C2 C3 88.5(2)
C1 C2 H2A 113.9
C3 C2 H2A 113.9
C1 C2 H2B 113.9
C3 C2 H2B 113.9
H2A C2 H2B 111.1
C4 C3 C2 89.2(2)
C4 C3 H3A 113.8
C2 C3 H3A 113.8
C4 C3 H3B 113.8
C2 C3 H3B 113.8
H3A C3 H3B 111.0
C3 C4 C1 88.9(2)
C3 C4 H4A 113.8
C1 C4 H4A 113.8
C3 C4 H4B 113.8
C1 C4 H4B 113.8
H4A C4 H4B 111.1
O1 C5 N1 121.1(3)
O1 C5 C6 121.5(2)
N1 C5 C6 117.4(2)
C7 C6 C8 118.3(3)
C7 C6 C5 123.9(2)
C8 C6 C5 116.5(2)
N3 C7 C6 123.2(2)
N3 C7 S1 115.7(2)
C6 C7 S1 121.0(2)
N2 C8 C6 177.7(3)
C14 C9 C10 119.8(3)
C14 C9 N3 120.2(3)
C10 C9 N3 120.0(3)
C9 C10 C11 119.2(3)
C9 C10 H10 120.4
C11 C10 H10 120.4
C12 C11 C10 121.8(3)
C12 C11 H11 119.1
C10 C11 H11 119.1
C11 C12 C13 117.8(3)
C11 C12 C15 121.5(3)
C13 C12 C15 120.7(3)
C12 C13 C14 121.2(3)
C12 C13 H13 119.4
C14 C13 H13 119.4
C9 C14 C13 120.2(3)
C9 C14 H14 119.9
C13 C14 H14 119.9
C12 C15 H15A 109.5
C12 C15 H15B 109.5
H15A C15 H15B 109.5
C12 C15 H15C 109.5
H15A C15 H15C 109.5
H15B C15 H15C 109.5

loop_
_geom_bond_atom_site_label_1
_geom_bond_atom_site_label_2
_geom_bond_distance
N1 C5 1.357(3)
N1 C1 1.434(3)
N1 H1 0.8600
N2 C8 1.133(3)
N3 C7 1.340(4)
N3 C9 1.438(4)
N3 H3 0.8600
O1 C5 1.241(3)
S1 C7 1.747(3)
S1 C1 1.821(3)
C1 C2 1.532(4)
C1 C4 1.538(4)
C2 C3 1.536(4)
C2 H2A 0.9700
C2 H2B 0.9700
C3 C4 1.519(5)
C3 H3A 0.9700
C3 H3B 0.9700
C4 H4A 0.9700
C4 H4B 0.9700
C5 C6 1.464(4)
C6 C7 1.390(4)
C6 C8 1.428(4)
C9 C14 1.369(4)
C9 C10 1.380(4)
C10 C11 1.387(4)
C10 H10 0.9300
C11 C12 1.376(4)
C11 H11 0.9300
C12 C13 1.378(4)
C12 C15 1.510(4)
C13 C14 1.385(4)
C13 H13 0.9300
C14 H14 0.9300
C15 H15A 0.9600
C15 H15B 0.9600
C15 H15C 0.9600

loop_
_geom_torsion_atom_site_label_1
_geom_torsion_atom_site_label_2
_geom_torsion_atom_site_label_3
_geom_torsion_atom_site_label_4
_geom_torsion
C5 N1 C1 C2 -77.4(4)
C5 N1 C1 C4 178.6(3)
C5 N1 C1 S1 54.9(3)
C7 S1 C1 N1 -48.7(2)
C7 S1 C1 C2 87.1(2)
C7 S1 C1 C4 -176.66(19)
N1 C1 C2 C3 -135.5(3)
C4 C1 C2 C3 -16.2(3)
S1 C1 C2 C3 92.9(2)
C1 C2 C3 C4 16.4(3)
C2 C3 C4 C1 -16.3(2)
N1 C1 C4 C3 138.5(3)
C2 C1 C4 C3 16.4(3)
S1 C1 C4 C3 -96.6(2)
C1 N1 C5 O1 163.6(3)
C1 N1 C5 C6 -18.2(4)
O1 C5 C6 C7 156.8(3)
N1 C5 C6 C7 -21.5(4)
O1 C5 C6 C8 -10.1(4)
N1 C5 C6 C8 171.7(3)
C9 N3 C7 C6 177.5(3)
C9 N3 C7 S1 1.6(4)
C8 C6 C7 N3 6.5(4)
C5 C6 C7 N3 -160.2(3)
C8 C6 C7 S1 -177.8(2)
C5 C6 C7 S1 15.6(4)
C1 S1 C7 N3 -166.0(2)
C1 S1 C7 C6 18.0(3)
C7 C6 C8 N2 -14(9)
C5 C6 C8 N2 154(8)
C7 N3 C9 C14 -103.8(3)
C7 N3 C9 C10 75.4(4)
C14 C9 C10 C11 2.0(4)
N3 C9 C10 C11 -177.3(2)
C9 C10 C11 C12 -0.5(4)
C10 C11 C12 C13 -1.4(4)
C10 C11 C12 C15 177.8(3)
C11 C12 C13 C14 1.7(5)
C15 C12 C13 C14 -177.5(3)
C10 C9 C14 C13 -1.7(4)
N3 C9 C14 C13 177.6(3)
C12 C13 C14 C9 -0.2(5)
